data_7115109
loop_
_publ_author_name
'Skinner, Michael E. G.'
'Cowhig, David A.'
'Mountford, Philip'

_publ_section_title
;
 A new and versatile diamide--diamine donor ligand set in early transition
 metal chemistry
;
_journal_issue 13
_journal_name_full 'Chemical Communications'
_journal_page_first 1167
_journal_paper_doi 10.1039/b002455o
_journal_year 2000
_chemical_compound_source
;
 [Ti(NBu-t)(N2NN')] + H2N-2,6-C6H3Pri2 in C6D6
;
_chemical_formula_moiety ' C28 H49 N5 Si2 Ti1 '
_chemical_formula_sum 'C28 H49 N5 Si2 Ti'
_chemical_formula_weight 559.8
_chemical_name_systematic
;
 [Ti(N-2,6-C6H3Pri2)(N2NN')]
;
_space_group_IT_number 57
_symmetry_cell_setting orthorhombic
_symmetry_space_group_name_Hall '-P 2c 2b'
_symmetry_space_group_name_H-M 'P b c m'
_atom_sites_solution_hydrogens geom
_atom_sites_solution_primary direct
_cell_angle_alpha 90
_cell_angle_beta 90
_cell_angle_gamma 90
_cell_formula_units_Z 4
_cell_length_a 9.8632(4)
_cell_length_b 18.413(1)
_cell_length_c 17.507(1)
_cell_measurement_reflns_used 16814
_cell_measurement_temperature 170
_cell_measurement_theta_max 27
_cell_measurement_theta_min 0
_cell_volume 3179.5(3)
_computing_cell_refinement
;
DIP2000 software 'DENZO' (Otwinowski & Minor, 1996)
;
_computing_data_collection 'DIP2000 software Xpress (MAC Science, 1989)'
_computing_data_reduction
;
DIP2000 software 'DENZO' (Otwinowski & Minor, 1996)
;
_computing_molecular_graphics 'SHELXTL/PC (Sheldrick, 1994)'
_computing_publication_material
;
CRYSTALS Issue 10 (Watkin et al, 1996)
;
_computing_structure_refinement
;
CRYSTALS Issue 10 (Watkin et al, 1996)
;
_computing_structure_solution 'SIR92 (Altomare, et al, 1994)'
_diffrn_ambient_temperature 170
_diffrn_measurement_device 'Enraf-nonius DIP2000 '
_diffrn_measurement_method \wA
_diffrn_radiation_monochromator graphite
_diffrn_radiation_type 'Mo K\a'
_diffrn_radiation_wavelength 0.71069
_diffrn_reflns_av_R_equivalents 0.035
_diffrn_reflns_av_sigmaI/netI 0.0339
_diffrn_reflns_limit_h_max 12
_diffrn_reflns_limit_h_min 0
_diffrn_reflns_limit_k_max 0
_diffrn_reflns_limit_k_min -23
_diffrn_reflns_limit_l_max 21
_diffrn_reflns_limit_l_min 0
_diffrn_reflns_number 16814
_diffrn_reflns_theta_max 26.42
_diffrn_reflns_theta_min 1.60
_diffrn_standards_decay_% 0
_diffrn_standards_number 0
_exptl_absorpt_coefficient_mu 0.36
_exptl_absorpt_correction_T_max 0.895
_exptl_absorpt_correction_T_min 0.879
_exptl_absorpt_correction_type multi-scan
_exptl_crystal_colour yellow
_exptl_crystal_density_diffrn 1.17
_exptl_crystal_density_method none
_exptl_crystal_description block
_exptl_crystal_F_000 1208
_exptl_crystal_size_max 0.45
_exptl_crystal_size_mid 0.35
_exptl_crystal_size_min 0.30
_refine_diff_density_max -0.37
_refine_diff_density_min 0.46
_refine_ls_abs_structure_Flack none
_refine_ls_extinction_coef none
_refine_ls_extinction_method none
_refine_ls_goodness_of_fit_obs 1.1174
_refine_ls_hydrogen_treatment riding
_refine_ls_matrix_type full
_refine_ls_number_parameters 198
_refine_ls_number_reflns 3240
_refine_ls_number_restraints 0
_refine_ls_R_factor_obs 0.0574
_refine_ls_shift/esd_max 0.0022
_refine_ls_structure_factor_coef F
_refine_ls_weighting_scheme 'Chebychev polynomial'
_refine_ls_wR_factor_obs 0.0434
_reflns_limit_h_max 12
_reflns_limit_h_min 0
_reflns_limit_k_max 22
_reflns_limit_k_min 0
_reflns_limit_l_max 21
_reflns_limit_l_min 0
_reflns_number_observed 3240
_reflns_number_total 3688
_reflns_observed_criterion >3.00\s(I)
_cod_data_source_file b002455o.txt
_cod_data_source_block COMPOUND4
_cod_depositor_comments
;
The following automatic conversions were performed:

'_symmetry_cell_setting' value 'Orthorhombic' changed to
'orthorhombic' according to
/usr/data/users/saulius/automatic-downloads/retrospective/RSC/lib/dictionaries/cif_core.dic
dictionary named 'cif_core.dic' version 2.4.2 from 2011-04-26.

Automatic conversion script
Id: cif_fix_values 2281 2013-09-26 08:29:07Z andrius 

The following automatic conversions were performed:

'_atom_sites_solution_primary' value 'direct methods' was changed to
'direct'.

'_atom_sites_solution_hydrogens' value 'geometric' was changed to
'geom'.

Automatic conversion script
Id: cif_fix_values 6452 2018-10-05 10:23:21Z andrius 
;
_cod_original_cell_volume 3179.4(8)
_cod_original_sg_symbol_H-M 'P b c m '
_cod_original_formula_sum ' C28 H49 N5 Si2 Ti1 '
_cod_database_code 7115109

loop_
_symmetry_equiv_pos_as_xyz
x,y,z
-x,-y,-z
-x,y+1/2,z
x,-y+1/2,-z
x,-y+1/2,z+1/2
-x,y+1/2,-z+1/2
-x,-y,z+1/2
x,y,-z+1/2

loop_
_atom_site_aniso_label
_atom_site_aniso_U_11
_atom_site_aniso_U_22
_atom_site_aniso_U_33
_atom_site_aniso_U_23
_atom_site_aniso_U_13
_atom_site_aniso_U_12
Ti1 0.0167(2) 0.0202(2) 0.0224(2) 0.0000 0.0000 0.0023(1)
N1 0.0202(7) 0.0241(8) 0.0263(8) 0.0000 0.0000 0.0032(6)
N2 0.0291(6) 0.0363(6) 0.0342(7) -0.0121(5) -0.0044(5) 0.0063(5)
N3 0.0218(8) 0.0255(8) 0.043(1) 0.0000 0.0000 0.0030(6)
N4 0.0209(8) 0.0288(8) 0.048(1) 0.0000 0.0000 -0.0006(6)
Si1 0.0349(2) 0.0339(2) 0.0299(2) -0.0031(2) -0.0060(2) -0.0012(2)
C1 0.0168(8) 0.0222(9) 0.039(1) 0.0000 0.0000 -0.0015(7)
C2 0.0300(7) 0.0235(7) 0.0476(9) 0.0038(6) -0.0104(6) -0.0014(5)
C3 0.0327(8) 0.0252(7) 0.073(1) 0.0090(8) -0.0166(8) -0.0004(5)
C4 0.025(1) 0.0202(9) 0.092(2) 0.0000 0.0000 0.0012(8)
C5 0.090(2) 0.0335(8) 0.0345(9) 0.0073(7) -0.0170(9) 0.0067(8)
C6 0.133(3) 0.081(2) 0.043(1) 0.007(1) 0.031(1) -0.003(2)
C7 0.183(4) 0.052(1) 0.082(2) -0.003(1) -0.087(2) 0.014(2)
C8 0.031(2) 0.032(2) 0.083(3) -0.023(2) -0.011(2) 0.011(1)
C81 0.033(2) 0.049(2) 0.049(2) -0.009(2) 0.008(1) 0.016(1)
C9 0.043(1) 0.064(1) 0.065(1) -0.039(1) -0.0089(9) 0.0176(9)
C10 0.024(1) 0.042(2) 0.047(2) 0.007(1) -0.006(1) 0.005(1)
C11 0.024(1) 0.032(1) 0.154(4) 0.0000 0.0000 -0.0008(9)
C12 0.023(1) 0.048(2) 0.146(4) 0.0000 0.0000 -0.006(1)
C13 0.034(1) 0.046(1) 0.132(3) 0.0000 0.0000 -0.015(1)
C14 0.039(1) 0.033(1) 0.175(4) 0.0000 0.0000 -0.004(1)
C15 0.032(1) 0.030(1) 0.092(2) 0.0000 0.0000 -0.0004(9)
C16 0.068(1) 0.072(1) 0.0359(9) 0.0078(9) -0.0013(9) 0.006(1)
C17 0.0298(8) 0.061(1) 0.054(1) -0.0088(8) -0.0062(7) -0.0023(7)
C18 0.074(1) 0.041(1) 0.076(2) -0.0082(9) -0.021(1) -0.0103(9)

loop_
_atom_site_label
_atom_site_fract_x
_atom_site_fract_y
_atom_site_fract_z
_atom_site_U_iso_or_equiv
_atom_site_occupancy
_atom_site_thermal_displace_type
Ti1 0.09519(3) 0.00906(2) 0.7500 0.0198 1.0000 Uani
N1 0.2127(2) -0.06357(9) 0.7500 0.0235 1.0000 Uani
N2 0.1232(1) 0.06711(7) 0.84468(7) 0.0332 1.0000 Uani
N3 -0.0999(2) 0.07658(9) 0.7500 0.0301 1.0000 Uani
N4 -0.0809(2) -0.06669(9) 0.7500 0.0324 1.0000 Uani
Si1 0.26278(4) 0.08050(2) 0.90295(2) 0.0329 1.0000 Uani
C1 0.2732(2) -0.1307(1) 0.7500 0.0261 1.0000 Uani
C2 0.3037(2) -0.16725(7) 0.8197(1) 0.0337 1.0000 Uani
C3 0.3658(2) -0.23559(8) 0.8177(1) 0.0437 1.0000 Uani
C4 0.3972(2) -0.2693(1) 0.750000(7) 0.0460 1.0000 Uani
C5 0.2616(2) -0.1358(1) 0.8956(1) 0.0527 1.0000 Uani
C6 0.1304(3) -0.1740(2) 0.9238(1) 0.0858 1.0000 Uani
C7 0.3708(4) -0.1402(1) 0.9564(2) 0.1057 1.0000 Uani
C8 -0.0627(3) 0.1427(2) 0.79537(1) 0.0485 0.5000 Uani
C81 -0.1251(3) 0.0911(2) 0.8300(2) 0.0433 0.5000 Uani
C9 0.0112(2) 0.1165(1) 0.8664(1) 0.0573 1.0000 Uani
C10 -0.2148(3) 0.0385(2) 0.7146(2) 0.0377 0.5000 Uani
C11 -0.2072(3) -0.0404(1) 0.7500 0.0701 1.0000 Uani
C12 -0.3221(3) -0.0841(2) 0.750000(7) 0.0724 1.0000 Uani
C13 -0.3065(3) -0.1564(2) 0.750000(7) 0.0704 1.0000 Uani
C14 -0.1789(3) -0.1845(2) 0.750000(7) 0.0823 1.0000 Uani
C15 -0.0688(3) -0.1384(1) 0.750000(7) 0.0513 1.0000 Uani
C16 0.2294(2) 0.0450(1) 1.0016(1) 0.0586 1.0000 Uani
C17 0.4202(2) 0.0389(1) 0.8629(1) 0.0482 1.0000 Uani
C18 0.3021(3) 0.1795(1) 0.9132(2) 0.0636 1.0000 Uani
H31 0.3866(2) -0.25958(8) 0.8650(1) 0.0520 1.0000 Uiso
H41 0.4412(2) -0.3159(1) 0.750000(7) 0.0471 1.0000 Uiso
H51 0.2450(2) -0.0852(1) 0.8858(1) 0.0622 1.0000 Uiso
H61 0.1038(3) -0.1534(2) 0.9719(1) 0.1033 1.0000 Uiso
H62 0.1470(3) -0.2251(2) 0.9301(1) 0.1033 1.0000 Uiso
H63 0.0592(3) -0.1670(2) 0.8871(1) 0.1033 1.0000 Uiso
H71 0.3389(4) -0.1193(1) 1.0033(2) 0.1181 1.0000 Uiso
H72 0.3944(4) -0.1902(1) 0.9647(2) 0.1181 1.0000 Uiso
H73 0.4492(4) -0.1140(1) 0.9390(2) 0.1181 1.0000 Uiso
H81 -0.1429(3) 0.1693(2) 0.80876(1) 0.0623 0.5000 Uiso
H82 -0.0032(3) 0.1733(2) 0.75000(1) 0.0623 0.5000 Uiso
H811 -0.1556(3) 0.0473(2) 0.8544(2) 0.0609 0.5000 Uiso
H812 -0.1931(3) 0.1280(2) 0.8353(2) 0.0609 0.5000 Uiso
H91 0.0469(2) 0.1570(1) 0.8945(1) 0.0732 1.0000 Uiso
H92 -0.0522(2) 0.0905(1) 0.8978(1) 0.0732 1.0000 Uiso
H101 -0.2991(3) 0.0618(2) 0.7269(2) 0.0490 0.5000 Uiso
H102 -0.2040(3) 0.0367(2) 0.6602(2) 0.0490 0.5000 Uiso
H121 -0.4103(3) -0.0621(2) 0.750000(7) 0.0751 1.0000 Uiso
H131 -0.3840(3) -0.1879(2) 0.750000(7) 0.0768 1.0000 Uiso
H141 -0.1654(3) -0.2361(2) 0.750000(7) 0.0835 1.0000 Uiso
H151 0.0208(3) -0.1588(1) 0.750000(7) 0.0622 1.0000 Uiso
H161 0.3075(2) 0.0528(1) 1.0333(1) 0.0736 1.0000 Uiso
H162 0.1531(2) 0.0703(1) 1.0229(1) 0.0736 1.0000 Uiso
H163 0.2098(2) -0.0060(1) 0.9991(1) 0.0736 1.0000 Uiso
H171 0.4948(2) 0.0475(1) 0.8970(1) 0.0599 1.0000 Uiso
H172 0.4073(2) -0.0125(1) 0.8569(1) 0.0599 1.0000 Uiso
H173 0.4393(2) 0.0603(1) 0.8141(1) 0.0599 1.0000 Uiso
H181 0.3797(3) 0.1856(1) 0.9457(2) 0.0793 1.0000 Uiso
H182 0.2254(3) 0.2037(1) 0.9354(2) 0.0793 1.0000 Uiso
H183 0.3208(3) 0.2000(1) 0.8639(2) 0.0793 1.0000 Uiso

loop_
_atom_type_symbol
_atom_type_scat_dispersion_real
_atom_type_scat_dispersion_imag
_atom_type_scat_Cromer_Mann_a1
_atom_type_scat_Cromer_Mann_b1
_atom_type_scat_Cromer_Mann_a2
_atom_type_scat_Cromer_Mann_b2
_atom_type_scat_Cromer_Mann_a3
_atom_type_scat_Cromer_Mann_b3
_atom_type_scat_Cromer_Mann_a4
_atom_type_scat_Cromer_Mann_b4
_atom_type_scat_Cromer_Mann_c
_atom_type_scat_source
'C   ' 0.0020 0.0020 2.3100 20.8439 1.0200 10.2075 1.5886 0.5687 0.8650 51.6512 0.2156 International_Tables_Vol_IV_Table_2.2B
'H   ' 0.0000 0.0000 0.4930 10.5109 0.3229 26.1257 0.1402 3.1424 0.0408 57.7997 0.0030 International_Tables_Vol_IV_Table_2.2B
'N   ' 0.0040 0.0030 12.2126 0.0057 3.1322 9.8933 2.0125 28.9975 1.1663 0.5826 -11.5290 International_Tables_Vol_IV_Table_2.2B
'Si  ' 0.0720 0.0710 6.2915 2.4386 3.0353 32.3337 1.9891 0.6785 1.5410 81.6937 1.1407 International_Tables_Vol_IV_Table_2.2B
'Ti  ' 0.2480 0.4460 9.7595 7.8508 7.3558 0.5000 1.6991 35.6338 1.9021 116.1050 1.2807 International_Tables_Vol_IV_Table_2.2B

loop_
_geom_angle_atom_site_label_1
_geom_angle_site_symmetry_1
_geom_angle_atom_site_label_2
_geom_angle_atom_site_label_3
_geom_angle_site_symmetry_3
_geom_angle
_geom_angle_publ_flag
N1 . Ti1 N2 . 108.35(4) yes
N2 . Ti1 N2 8_556 112.67(8) yes
N1 . Ti1 N3 . 163.77(7) yes
N2 . Ti1 N3 . 79.94(4) yes
N1 . Ti1 N4 . 92.13(7) yes
N2 . Ti1 N4 . 116.38(4) yes
N3 . Ti1 N4 . 71.64(6) yes
Ti1 . N1 C1 . 164.9(1) yes
Ti1 . N2 Si1 . 132.64(7) yes
Ti1 . N2 C9 . 116.1(1) yes
Si1 . N2 C9 . 110.7(1) yes
Ti1 . N3 C8 . 103.6(1) yes
Ti1 . N3 C81 . 104.1(1) yes
C8 8_556 N3 C81 . 113.9(2) yes
Ti1 . N3 C10 . 112.9(1) yes
C8 8_556 N3 C10 . 110.7(2) yes
C81 . N3 C10 . 111.3(2) yes
Ti1 . N4 C11 . 120.0(2) yes
Ti1 . N4 C15 . 123.6(2) yes
C11 . N4 C15 . 116.4(2) yes
N2 . Si1 C16 . 110.70(9) yes
N2 . Si1 C17 . 112.42(7) yes
C16 . Si1 C17 . 110.4(1) yes
N2 . Si1 C18 . 111.09(9) yes
C16 . Si1 C18 . 106.7(1) yes
C17 . Si1 C18 . 105.3(1) yes
N1 . C1 C2 . 121.13(9) yes
C2 . C1 C2 8_556 117.7(2) yes
C1 . C2 C3 . 119.7(2) yes
C1 . C2 C5 . 121.0(1) yes
C3 . C2 C5 . 119.2(1) yes
C2 . C3 C4 . 121.8(2) yes
C3 . C4 C3 8_556 119.3(2) yes
C2 . C5 C6 . 109.6(2) yes
C2 . C5 C7 . 113.7(2) yes
C6 . C5 C7 . 110.1(2) yes
N3 . C8 C9 . 107.1(2) yes
N3 . C81 C9 . 107.7(2) yes
C8 . C81 C9 . 63.8(2) yes
N2 . C9 C8 . 110.0(2) yes
N2 . C9 C81 . 110.7(2) yes
C8 . C9 C81 . 49.3(2) yes
N3 . C10 C11 . 103.7(2) yes
C81 8_556 C10 C11 . 139.1(3) yes
N4 . C11 C10 . 112.2(2) yes
N4 . C11 C12 . 123.4(2) yes
C10 . C11 C12 . 119.6(2) yes
C11 . C12 C13 . 118.8(3) yes
C12 . C13 C14 . 118.9(3) yes
C13 . C14 C15 . 119.6(3) yes
N4 . C15 C14 . 122.9(2) yes

loop_
_geom_bond_atom_site_label_1
_geom_bond_atom_site_label_2
_geom_bond_distance
_geom_bond_publ_flag
Ti1 N1 1.769(2) yes
Ti1 N2 1.992(1) yes
Ti1 N3 2.291(2) yes
Ti1 N4 2.227(2) yes
N1 C1 1.373(2) yes
N2 Si1 1.731(1) yes
N2 C9 1.481(2) yes
N3 C8 1.499(3) yes
N3 C81 1.448(4) yes
N3 C10 1.469(3) yes
N4 C11 1.337(3) yes
N4 C15 1.325(3) yes
Si1 C16 1.876(2) yes
Si1 C17 1.868(2) yes
Si1 C18 1.872(2) yes
C1 C2 1.425(2) yes
C2 C3 1.400(2) yes
C2 C5 1.508(3) yes
C3 C4 1.374(2) yes
C5 C6 1.554(4) yes
C5 C7 1.517(3) yes
C8 C9 1.520(3) yes
C81 C9 1.559(4) yes
C10 C11 1.580(4) yes
C11 C12 1.391(4) yes
C12 C13 1.340(5) yes
C13 C14 1.361(5) yes
C14 C15 1.379(4) yes
